data_7211386
loop_
_publ_author_name
'Bia\/lo\'nska, Agata'
'Drabent, Krzysztof'
'Filipowicz, Barbara'
'Siczek, Mi\/losz'

_publ_section_title
;
 Reversible guest vapour sorption in breathing crystals of a discrete
 ionic binuclear Cu(i) complex
;
_journal_issue 46
_journal_name_full CrystEngComm
_journal_page_first 9859
_journal_paper_doi 10.1039/c3ce41461b
_journal_volume 15
_journal_year 2013
_chemical_formula_moiety 'C36 H28 Cl4 Cu2 N16, 2(Cl O4), 2(C10 H8)'
_chemical_formula_sum 'C56 H44 Cl6 Cu2 N16 O8'
_chemical_formula_weight 1408.85
_chemical_name_systematic
;
bis(\m~2~-4-(E)-(4-chlorobenzylidene)amino-4H-1,2,4-triazole)-bis((E)-4-(chlor
obenzylidene)amino-4H-1,2,4-triazole)-di-copper(i) diperchlorate naphthalene 
clathrate
;
_space_group_crystal_system monoclinic
_space_group_IT_number 14
_space_group_name_Hall '-P 2ybc'
_space_group_name_H-M_alt 'P 1 21/c 1'
_symmetry_space_group_name_Hall '-P 2ybc'
_symmetry_space_group_name_H-M 'P 1 21/c 1'
_atom_sites_solution_hydrogens geom
_audit_creation_method SHELXL-2013
_cell_angle_alpha 90
_cell_angle_beta 95.36(3)
_cell_angle_gamma 90
_cell_formula_units_Z 2
_cell_length_a 7.023(2)
_cell_length_b 18.472(3)
_cell_length_c 22.101(4)
_cell_measurement_reflns_used 2156
_cell_measurement_temperature 100(2)
_cell_measurement_theta_max 28.7013
_cell_measurement_theta_min 2.8719
_cell_volume 2854.6(11)
_computing_cell_refinement
;
CrysAlisPro, Agilent Technologies,
Version 1.171.36.21 (release 14-08-2012 CrysAlis171 .NET)
(compiled Sep 14 2012,17:21:16)
;
_computing_data_collection
;
CrysAlisPro, Agilent Technologies,
Version 1.171.36.21 (release 14-08-2012 CrysAlis171 .NET)
(compiled Sep 14 2012,17:21:16)
;
_computing_data_reduction
;
CrysAlisPro, Agilent Technologies,
Version 1.171.36.21 (release 14-08-2012 CrysAlis171 .NET)
(compiled Sep 14 2012,17:21:16)
;
_computing_structure_solution
;
SHELXL-97 (Sheldrick, G. M. (2008). <i>Acta Cryst.</i> <b>A64</b>, 112-122.)
;
_diffrn_ambient_temperature 100(2)
_diffrn_measured_fraction_theta_full 0.999
_diffrn_measured_fraction_theta_max 0.957
_diffrn_measurement_device_type 'Xcalibur, Sapphire2, large Be window'
_diffrn_radiation_monochromator graphite
_diffrn_radiation_source 'Enhance (Mo) X-ray Source'
_diffrn_radiation_type MoK\a
_diffrn_radiation_wavelength 0.71073
_diffrn_reflns_av_unetI/netI 0.4632
_diffrn_reflns_Laue_measured_fraction_full 0.999
_diffrn_reflns_Laue_measured_fraction_max 0.957
_diffrn_reflns_limit_h_max 9
_diffrn_reflns_limit_h_min -9
_diffrn_reflns_limit_k_max 24
_diffrn_reflns_limit_k_min -24
_diffrn_reflns_limit_l_max 29
_diffrn_reflns_limit_l_min -29
_diffrn_reflns_number 13567
_diffrn_reflns_point_group_measured_fraction_full 0.999
_diffrn_reflns_point_group_measured_fraction_max 0.957
_diffrn_reflns_theta_full 25.242
_diffrn_reflns_theta_max 28.810
_diffrn_reflns_theta_min 2.880
_exptl_absorpt_coefficient_mu 1.098
_exptl_crystal_colour colorless
_exptl_crystal_density_diffrn 1.639
_exptl_crystal_description needle
_exptl_crystal_F_000 1432
_refine_diff_density_max 0.751
_refine_diff_density_min -1.024
_refine_diff_density_rms 0.176
_refine_ls_extinction_method none
_refine_ls_goodness_of_fit_ref 0.930
_refine_ls_hydrogen_treatment constr
_refine_ls_matrix_type full
_refine_ls_number_parameters 398
_refine_ls_number_reflns 13567
_refine_ls_number_restraints 78
_refine_ls_restrained_S_all 0.928
_refine_ls_R_factor_all 0.2903
_refine_ls_R_factor_gt 0.1199
_refine_ls_shift/su_max 0.003
_refine_ls_shift/su_mean 0.001
_refine_ls_structure_factor_coef Fsqd
_refine_ls_weighting_details
;
 w=1/[\s^2^(Fo^2^)+(0.0680P)^2^]
 where P=(Fo^2^+2Fc^2^)/3
;
_refine_ls_weighting_scheme calc
_refine_ls_wR_factor_gt 0.1754
_refine_ls_wR_factor_ref 0.2289
_reflns_Friedel_coverage 0.000
_reflns_number_gt 4762
_reflns_number_total 13567
_reflns_threshold_expression 'I > 2\s(I)'
_cod_data_source_file c3ce41461b.txt
_cod_data_source_block 1-C10H8
_cod_database_code 7211386
_shelx_space_group_comment
;
The symmetry employed for this shelxl refinement is uniquely defined
by the following loop, which should always be used as a source of
symmetry information in preference to the above space-group names.
They are only intended as comments.
;
_cell_oxdiff_twin_number 2

loop_
_space_group_symop_operation_xyz
'x, y, z'
'-x, y+1/2, -z+1/2'
'-x, -y, -z'
'x, -y-1/2, z-1/2'

loop_
_atom_site_label
_atom_site_type_symbol
_atom_site_fract_x
_atom_site_fract_y
_atom_site_fract_z
_atom_site_U_iso_or_equiv
_atom_site_adp_type
_atom_site_occupancy
_atom_site_site_symmetry_order
_atom_site_calc_flag
_atom_site_refinement_flags_posn
_atom_site_refinement_flags_adp
Cu1 Cu 0.5377(2) 0.06918(9) 0.94827(7) 0.0174(4) Uani 1 1 d . .
Cl5 Cl 0.9052(6) -0.39007(19) 0.60954(14) 0.0265(10) Uani 1 1 d . .
Cl25 Cl 0.9185(5) 0.4284(2) 0.53552(13) 0.0236(9) Uani 1 1 d . .
N1 N 0.5832(15) -0.0317(5) 0.9293(4) 0.013(2) Uani 1 1 d . U
N2 N 0.5704(15) -0.0862(5) 0.9721(4) 0.015(2) Uani 1 1 d . U
N3 N 0.6539(15) -0.1337(6) 0.8876(5) 0.016(3) Uani 1 1 d . .
N4 N 0.7013(16) -0.1904(5) 0.8486(4) 0.017(3) Uani 1 1 d . U
N11 N 0.5997(15) 0.1578(5) 0.9096(4) 0.013(3) Uani 1 1 d . .
N12 N 0.6283(15) 0.2223(5) 0.9441(5) 0.018(3) Uani 1 1 d . .
N13 N 0.6757(15) 0.2440(5) 0.8488(4) 0.012(3) Uani 1 1 d . .
N14 N 0.7199(15) 0.2866(6) 0.8001(5) 0.016(3) Uani 1 1 d . .
C1 C 0.719(2) -0.1745(7) 0.7942(5) 0.016(3) Uani 1 1 d . U
H1A H 0.6997 -0.1256 0.7817 0.020 Uiso 1 1 calc R U
C2 C 0.7673(19) -0.2268(7) 0.7495(6) 0.016(3) Uani 1 1 d . U
C3 C 0.7983(18) -0.2988(7) 0.7665(5) 0.017(3) Uani 1 1 d . .
H3A H 0.7883 -0.3132 0.8074 0.021 Uiso 1 1 calc R U
C4 C 0.8448(19) -0.3503(7) 0.7229(5) 0.018(3) Uani 1 1 d . .
H4A H 0.8686 -0.3994 0.7341 0.022 Uiso 1 1 calc R U
C5 C 0.8548(19) -0.3281(8) 0.6649(6) 0.024(4) Uani 1 1 d . .
C6 C 0.820(2) -0.2567(7) 0.6476(5) 0.018(3) Uani 1 1 d . U
H6A H 0.8230 -0.2426 0.6063 0.022 Uiso 1 1 calc R U
C7 C 0.7815(18) -0.2068(7) 0.6905(5) 0.016(3) Uani 1 1 d . U
H7A H 0.7642 -0.1574 0.6792 0.019 Uiso 1 1 calc R U
C8 C 0.6316(17) -0.0619(7) 0.8793(5) 0.015(3) Uani 1 1 d . U
H8A H 0.6484 -0.0369 0.8426 0.018 Uiso 1 1 calc R U
C9 C 0.6151(16) -0.1451(7) 0.9447(5) 0.012(3) Uani 1 1 d . .
H9A H 0.6198 -0.1915 0.9634 0.014 Uiso 1 1 calc R U
C11 C 0.7251(19) 0.2559(7) 0.7490(5) 0.012(3) Uani 1 1 d . U
H11A H 0.7005 0.2055 0.7443 0.014 Uiso 1 1 calc R U
C12 C 0.7695(18) 0.2998(7) 0.6975(5) 0.014(3) Uani 1 1 d . U
C13 C 0.808(2) 0.3729(6) 0.7031(5) 0.018(3) Uani 1 1 d . .
H13A H 0.8054 0.3959 0.7415 0.021 Uiso 1 1 calc R U
C14 C 0.8503(17) 0.4135(7) 0.6527(5) 0.014(3) Uani 1 1 d . U
H14A H 0.8706 0.4642 0.6561 0.017 Uiso 1 1 calc R U
C15 C 0.8619(17) 0.3792(7) 0.5989(5) 0.011(2) Uani 1 1 d . U
C16 C 0.8302(17) 0.3063(7) 0.5915(5) 0.013(3) Uani 1 1 d . U
H16A H 0.8405 0.2834 0.5534 0.015 Uiso 1 1 calc R U
C17 C 0.782(2) 0.2668(7) 0.6416(5) 0.019(3) Uani 1 1 d . .
H17A H 0.7577 0.2164 0.6374 0.023 Uiso 1 1 calc R U
C18 C 0.6266(19) 0.1744(7) 0.8538(6) 0.022(4) Uani 1 1 d . .
H18A H 0.6130 0.1413 0.8208 0.026 Uiso 1 1 calc R U
C19 C 0.676(2) 0.2707(7) 0.9055(6) 0.025(4) Uani 1 1 d . .
H19A H 0.7084 0.3193 0.9162 0.030 Uiso 1 1 calc R U
C41 C 0.258(2) 0.1221(8) 0.4570(6) 0.032(4) Uani 1 1 d . .
H41A H 0.3321 0.1200 0.4232 0.039 Uiso 1 1 calc R U
C42 C 0.333(2) 0.1514(7) 0.5105(6) 0.036(5) Uani 1 1 d . .
H42A H 0.4604 0.1689 0.5142 0.044 Uiso 1 1 calc R U
C43 C 0.225(3) 0.1563(8) 0.5597(7) 0.044(4) Uani 1 1 d . U
H43A H 0.2758 0.1804 0.5956 0.053 Uiso 1 1 calc R U
C44 C 0.045(2) 0.1268(7) 0.5575(7) 0.039(4) Uani 1 1 d . U
H44A H -0.0225 0.1262 0.5928 0.047 Uiso 1 1 calc R U
C45 C -0.226(3) 0.0661(8) 0.4999(8) 0.048(5) Uani 1 1 d . .
H45A H -0.2957 0.0664 0.5346 0.057 Uiso 1 1 calc R U
C46 C -0.303(2) 0.0364(8) 0.4483(8) 0.038(4) Uani 1 1 d . .
H46A H -0.4271 0.0158 0.4467 0.045 Uiso 1 1 calc R U
C47 C -0.203(3) 0.0352(8) 0.3968(7) 0.042(5) Uani 1 1 d . .
H47A H -0.2616 0.0147 0.3603 0.050 Uiso 1 1 calc R U
C48 C -0.022(2) 0.0629(8) 0.3977(7) 0.044(5) Uani 1 1 d . .
H48A H 0.0456 0.0615 0.3625 0.053 Uiso 1 1 calc R U
C49 C 0.060(3) 0.0934(8) 0.4520(7) 0.040(4) Uani 1 1 d . .
C50 C -0.037(3) 0.0978(8) 0.5037(7) 0.035(4) Uani 1 1 d . .
Cl1 Cl 0.6816(6) 0.4699(2) 0.21717(16) 0.0312(10) Uani 1 1 d . .
O1 O 0.737(2) 0.4136(6) 0.1822(5) 0.088(5) Uani 1 1 d . .
O2 O 0.523(2) 0.4483(8) 0.2494(6) 0.115(6) Uani 1 1 d . .
O3 O 0.828(2) 0.4897(7) 0.2617(5) 0.092(5) Uani 1 1 d . .
O4 O 0.6218(16) 0.5289(6) 0.1808(5) 0.058(3) Uani 1 1 d . .

loop_
_atom_site_aniso_label
_atom_site_aniso_U_11
_atom_site_aniso_U_22
_atom_site_aniso_U_33
_atom_site_aniso_U_23
_atom_site_aniso_U_13
_atom_site_aniso_U_12
Cu1 0.0227(10) 0.0142(9) 0.0160(8) 0.0011(8) 0.0051(8) -0.0012(10)
Cl5 0.037(3) 0.021(2) 0.0233(19) -0.0084(16) 0.0083(18) 0.0021(19)
Cl25 0.022(2) 0.030(2) 0.0195(18) 0.0090(16) 0.0042(15) -0.005(2)
N1 0.012(5) 0.010(5) 0.017(4) -0.006(4) 0.002(4) -0.005(4)
N2 0.013(5) 0.011(5) 0.023(5) 0.001(4) 0.004(4) -0.007(5)
N3 0.008(7) 0.020(7) 0.021(6) -0.009(5) -0.001(5) 0.003(5)
N4 0.028(7) 0.010(6) 0.013(5) -0.003(5) -0.001(5) -0.001(6)
N11 0.022(7) 0.011(6) 0.007(5) -0.004(5) -0.002(5) -0.007(5)
N12 0.024(7) 0.007(6) 0.025(6) 0.004(5) 0.008(6) -0.001(5)
N13 0.005(6) 0.012(6) 0.019(6) 0.002(5) 0.007(5) -0.001(5)
N14 0.019(7) 0.011(6) 0.018(6) 0.011(5) 0.001(5) -0.003(6)
C1 0.023(7) 0.006(6) 0.020(6) -0.001(5) -0.007(6) 0.006(6)
C2 0.014(5) 0.014(5) 0.019(5) 0.003(4) -0.002(4) -0.006(5)
C3 0.011(8) 0.023(8) 0.019(7) 0.001(6) 0.001(6) 0.011(7)
C4 0.017(9) 0.019(8) 0.019(7) -0.002(6) 0.000(7) -0.008(7)
C5 0.017(9) 0.031(10) 0.023(8) -0.015(7) 0.001(7) 0.007(8)
C6 0.016(7) 0.025(8) 0.013(7) 0.002(6) 0.002(6) 0.000(7)
C7 0.015(7) 0.016(6) 0.017(6) 0.010(5) -0.002(5) 0.000(6)
C8 0.020(6) 0.010(6) 0.015(5) -0.002(5) 0.000(5) -0.004(5)
C9 0.002(7) 0.018(8) 0.014(7) 0.006(6) -0.002(6) -0.001(6)
C11 0.010(6) 0.006(6) 0.019(6) 0.004(5) -0.002(5) -0.002(5)
C12 0.012(5) 0.008(5) 0.019(5) 0.004(4) -0.003(4) -0.001(4)
C13 0.028(9) 0.008(8) 0.017(7) 0.003(6) 0.002(7) -0.001(7)
C14 0.012(6) 0.016(6) 0.013(5) 0.008(5) -0.003(5) -0.001(5)
C15 0.009(4) 0.015(4) 0.009(4) 0.008(4) 0.000(4) 0.000(4)
C16 0.008(6) 0.019(6) 0.011(5) 0.005(5) 0.001(5) 0.001(5)
C17 0.015(8) 0.014(8) 0.028(8) -0.002(6) -0.003(7) -0.004(7)
C18 0.021(9) 0.018(9) 0.025(8) 0.002(7) -0.010(7) 0.002(7)
C19 0.024(10) 0.013(8) 0.037(9) 0.000(7) -0.004(8) -0.003(7)
C41 0.047(11) 0.030(10) 0.025(9) 0.016(7) 0.026(9) 0.013(9)
C42 0.051(13) 0.018(9) 0.045(10) 0.014(8) 0.031(9) 0.016(8)
C43 0.082(12) 0.020(8) 0.035(8) -0.010(7) 0.035(9) -0.008(8)
C44 0.071(12) 0.009(8) 0.044(8) 0.003(7) 0.041(9) -0.003(7)
C45 0.062(14) 0.027(9) 0.057(11) 0.021(10) 0.025(10) 0.007(12)
C46 0.028(11) 0.024(9) 0.065(11) 0.021(9) 0.025(10) 0.012(8)
C47 0.051(13) 0.025(10) 0.046(10) 0.009(8) -0.016(10) -0.009(9)
C48 0.048(12) 0.029(10) 0.057(11) 0.021(9) 0.014(9) 0.006(10)
C49 0.056(12) 0.028(9) 0.038(10) 0.012(8) 0.005(10) 0.017(10)
C50 0.044(12) 0.016(9) 0.048(11) 0.005(8) 0.017(9) 0.004(9)
Cl1 0.044(3) 0.025(2) 0.025(2) 0.0040(18) 0.000(2) -0.001(2)
O1 0.149(15) 0.041(9) 0.068(8) -0.031(6) -0.017(9) 0.033(9)
O2 0.067(11) 0.144(14) 0.140(12) 0.101(11) 0.035(10) 0.004(11)
O3 0.072(10) 0.125(12) 0.069(8) -0.064(8) -0.046(8) 0.052(10)
O4 0.035(8) 0.044(8) 0.093(8) 0.036(7) 0.002(7) 0.003(7)

loop_
_atom_type_symbol
_atom_type_description
_atom_type_scat_dispersion_real
_atom_type_scat_dispersion_imag
_atom_type_scat_source
C C 0.0033 0.0016 'International Tables Vol C Tables 4.2.6.8 and 6.1.1.4'
H H 0.0000 0.0000 'International Tables Vol C Tables 4.2.6.8 and 6.1.1.4'
Cu Cu 0.3201 1.2651 'International Tables Vol C Tables 4.2.6.8 and 6.1.1.4'
N N 0.0061 0.0033 'International Tables Vol C Tables 4.2.6.8 and 6.1.1.4'
O O 0.0106 0.0060 'International Tables Vol C Tables 4.2.6.8 and 6.1.1.4'
Cl Cl 0.1484 0.1585 'International Tables Vol C Tables 4.2.6.8 and 6.1.1.4'

loop_
_geom_angle_atom_site_label_1
_geom_angle_atom_site_label_2
_geom_angle_atom_site_label_3
_geom_angle
_geom_angle_site_symmetry_3
N11 Cu1 N1 132.4(4) .
N11 Cu1 N2 112.2(4) 3_657
N1 Cu1 N2 115.0(4) 3_657
C8 N1 N2 107.7(10) .
C8 N1 Cu1 130.6(9) .
N2 N1 Cu1 121.7(7) .
C9 N2 N1 104.8(9) .
C9 N2 Cu1 132.0(8) 3_657
N1 N2 Cu1 122.5(7) 3_657
C9 N3 C8 104.7(10) .
C9 N3 N4 122.7(11) .
C8 N3 N4 132.5(10) .
C1 N4 N3 117.4(10) .
C18 N11 N12 106.5(10) .
C18 N11 Cu1 133.1(9) .
N12 N11 Cu1 120.4(7) .
C19 N12 N11 104.9(10) .
C18 N13 C19 104.6(11) .
C18 N13 N14 133.3(11) .
C19 N13 N14 122.1(11) .
C11 N14 N13 117.6(11) .
N4 C1 C2 123.3(12) .
N4 C1 H1A 118.3 .
C2 C1 H1A 118.3 .
C7 C2 C3 119.5(12) .
C7 C2 C1 120.8(12) .
C3 C2 C1 119.6(11) .
C2 C3 C4 119.9(12) .
C2 C3 H3A 120.1 .
C4 C3 H3A 120.1 .
C5 C4 C3 118.5(13) .
C5 C4 H4A 120.8 .
C3 C4 H4A 120.8 .
C4 C5 C6 121.7(12) .
C4 C5 Cl5 120.0(11) .
C6 C5 Cl5 118.3(10) .
C7 C6 C5 119.4(12) .
C7 C6 H6A 120.3 .
C5 C6 H6A 120.3 .
C2 C7 C6 121.0(12) .
C2 C7 H7A 119.5 .
C6 C7 H7A 119.5 .
N1 C8 N3 109.8(11) .
N1 C8 H8A 125.1 .
N3 C8 H8A 125.1 .
N2 C9 N3 113.0(11) .
N2 C9 H9A 123.5 .
N3 C9 H9A 123.5 .
N14 C11 C12 118.3(12) .
N14 C11 H11A 120.9 .
C12 C11 H11A 120.9 .
C13 C12 C17 118.7(12) .
C13 C12 C11 122.1(12) .
C17 C12 C11 119.2(12) .
C12 C13 C14 120.6(12) .
C12 C13 H13A 119.7 .
C14 C13 H13A 119.7 .
C15 C14 C13 118.9(12) .
C15 C14 H14A 120.6 .
C13 C14 H14A 120.6 .
C14 C15 C16 122.8(11) .
C14 C15 Cl25 119.7(10) .
C16 C15 Cl25 117.5(9) .
C15 C16 C17 117.8(11) .
C15 C16 H16A 121.1 .
C17 C16 H16A 121.1 .
C12 C17 C16 121.2(12) .
C12 C17 H17A 119.4 .
C16 C17 H17A 119.4 .
N11 C18 N13 111.6(12) .
N11 C18 H18A 124.2 .
N13 C18 H18A 124.2 .
N12 C19 N13 112.3(12) .
N12 C19 H19A 123.8 .
N13 C19 H19A 123.8 .
C42 C41 C49 119.3(14) .
C42 C41 H41A 120.3 .
C49 C41 H41A 120.3 .
C41 C42 C43 120.9(16) .
C41 C42 H42A 119.6 .
C43 C42 H42A 119.6 .
C44 C43 C42 121.0(15) .
C44 C43 H43A 119.5 .
C42 C43 H43A 119.5 .
C43 C44 C50 119.7(14) .
C43 C44 H44A 120.2 .
C50 C44 H44A 120.2 .
C46 C45 C50 120.9(16) .
C46 C45 H45A 119.5 .
C50 C45 H45A 119.5 .
C45 C46 C47 120.7(16) .
C45 C46 H46A 119.7 .
C47 C46 H46A 119.7 .
C48 C47 C46 121.4(16) .
C48 C47 H47A 119.3 .
C46 C47 H47A 119.3 .
C47 C48 C49 118.2(16) .
C47 C48 H48A 120.9 .
C49 C48 H48A 120.9 .
C50 C49 C48 122.0(17) .
C50 C49 C41 116.8(15) .
C48 C49 C41 121.2(15) .
C44 C50 C49 122.1(17) .
C44 C50 C45 121.0(16) .
C49 C50 C45 116.8(15) .
O1 Cl1 O4 110.7(7) .
O1 Cl1 O3 111.3(8) .
O4 Cl1 O3 111.3(8) .
O1 Cl1 O2 110.1(9) .
O4 Cl1 O2 107.4(8) .
O3 Cl1 O2 105.9(8) .

loop_
_geom_bond_atom_site_label_1
_geom_bond_atom_site_label_2
_geom_bond_distance
_geom_bond_site_symmetry_2
Cu1 N11 1.915(10) .
Cu1 N1 1.943(10) .
Cu1 N2 2.005(10) 3_657
Cl5 C5 1.737(13) .
Cl25 C15 1.747(11) .
N1 C8 1.311(13) .
N1 N2 1.391(12) .
N2 C9 1.298(13) .
N2 Cu1 2.005(10) 3_657
N3 C9 1.331(13) .
N3 C8 1.346(15) .
N3 N4 1.416(13) .
N4 C1 1.256(13) .
N11 C18 1.302(14) .
N11 N12 1.419(12) .
N12 C19 1.300(14) .
N13 C18 1.337(14) .
N13 C19 1.348(14) .
N13 N14 1.391(12) .
N14 C11 1.268(14) .
C1 C2 1.444(16) .
C1 H1A 0.9500 .
C2 C7 1.368(15) .
C2 C3 1.393(16) .
C3 C4 1.414(16) .
C3 H3A 0.9500 .
C4 C5 1.354(16) .
C4 H4A 0.9500 .
C5 C6 1.389(17) .
C6 C7 1.368(15) .
C6 H6A 0.9500 .
C7 H7A 0.9500 .
C8 H8A 0.9500 .
C9 H9A 0.9500 .
C11 C12 1.453(16) .
C11 H11A 0.9500 .
C12 C13 1.381(15) .
C12 C17 1.389(15) .
C13 C14 1.397(14) .
C13 H13A 0.9500 .
C14 C15 1.357(15) .
C14 H14A 0.9500 .
C15 C16 1.373(15) .
C16 C17 1.394(15) .
C16 H16A 0.9500 .
C17 H17A 0.9500 .
C18 H18A 0.9500 .
C19 H19A 0.9500 .
C41 C42 1.360(18) .
C41 C49 1.48(2) .
C41 H41A 0.9500 .
C42 C43 1.387(17) .
C42 H42A 0.9500 .
C43 C44 1.37(2) .
C43 H43A 0.9500 .
C44 C50 1.381(19) .
C44 H44A 0.9500 .
C45 C46 1.335(19) .
C45 C50 1.44(2) .
C45 H45A 0.9500 .
C46 C47 1.391(19) .
C46 H46A 0.9500 .
C47 C48 1.37(2) .
C47 H47A 0.9500 .
C48 C49 1.40(2) .
C48 H48A 0.9500 .
C49 C50 1.389(19) .
Cl1 O1 1.376(10) .
Cl1 O4 1.394(10) .
Cl1 O3 1.403(11) .
Cl1 O2 1.432(13) .

loop_
_geom_torsion_atom_site_label_1
_geom_torsion_atom_site_label_2
_geom_torsion_atom_site_label_3
_geom_torsion_atom_site_label_4
_geom_torsion
_geom_torsion_site_symmetry_1
_geom_torsion_site_symmetry_4
C8 N1 N2 C9 0.9(13) . .
Cu1 N1 N2 C9 -178.0(8) . .
C8 N1 N2 Cu1 -170.5(8) . 3_657
Cu1 N1 N2 Cu1 10.5(13) . 3_657
C9 N3 N4 C1 174.0(13) . .
C8 N3 N4 C1 -4(2) . .
C18 N11 N12 C19 -2.3(14) . .
Cu1 N11 N12 C19 177.0(9) . .
C18 N13 N14 C11 -4(2) . .
C19 N13 N14 C11 176.5(13) . .
N3 N4 C1 C2 179.8(11) . .
N4 C1 C2 C7 178.8(14) . .
N4 C1 C2 C3 -1(2) . .
C7 C2 C3 C4 0.3(19) . .
C1 C2 C3 C4 179.7(13) . .
C2 C3 C4 C5 -1.1(19) . .
C3 C4 C5 C6 0(2) . .
C3 C4 C5 Cl5 -178.3(10) . .
C4 C5 C6 C7 2(2) . .
Cl5 C5 C6 C7 -179.5(11) . .
C3 C2 C7 C6 2(2) . .
C1 C2 C7 C6 -177.5(13) . .
C5 C6 C7 C2 -3(2) . .
N2 N1 C8 N3 -0.9(14) . .
Cu1 N1 C8 N3 177.9(9) . .
C9 N3 C8 N1 0.5(14) . .
N4 N3 C8 N1 178.7(12) . .
N1 N2 C9 N3 -0.7(14) . .
Cu1 N2 C9 N3 169.7(8) 3_657 .
C8 N3 C9 N2 0.1(14) . .
N4 N3 C9 N2 -178.3(11) . .
N13 N14 C11 C12 179.5(11) . .
N14 C11 C12 C13 1(2) . .
N14 C11 C12 C17 177.9(13) . .
C17 C12 C13 C14 3(2) . .
C11 C12 C13 C14 179.9(12) . .
C12 C13 C14 C15 -3(2) . .
C13 C14 C15 C16 1(2) . .
C13 C14 C15 Cl25 -179.0(10) . .
C14 C15 C16 C17 0.7(19) . .
Cl25 C15 C16 C17 -179.1(10) . .
C13 C12 C17 C16 -1(2) . .
C11 C12 C17 C16 -178.0(12) . .
C15 C16 C17 C12 -0.9(19) . .
N12 N11 C18 N13 1.8(15) . .
Cu1 N11 C18 N13 -177.4(9) . .
C19 N13 C18 N11 -0.6(16) . .
N14 N13 C18 N11 179.5(12) . .
N11 N12 C19 N13 2.0(15) . .
C18 N13 C19 N12 -1.0(16) . .
N14 N13 C19 N12 179.0(11) . .
C49 C41 C42 C43 -1(2) . .
C41 C42 C43 C44 5(2) . .
C42 C43 C44 C50 -6(2) . .
C50 C45 C46 C47 0(2) . .
C45 C46 C47 C48 1(2) . .
C46 C47 C48 C49 -1(2) . .
C47 C48 C49 C50 -2(2) . .
C47 C48 C49 C41 177.8(13) . .
C42 C41 C49 C50 -1(2) . .
C42 C41 C49 C48 179.8(13) . .
C43 C44 C50 C49 4(2) . .
C43 C44 C50 C45 179.7(14) . .
C48 C49 C50 C44 178.9(14) . .
C41 C49 C50 C44 -1(2) . .
C48 C49 C50 C45 3(2) . .
C41 C49 C50 C45 -176.5(13) . .
C46 C45 C50 C44 -178.1(13) . .
C46 C45 C50 C49 -2(2) . .

loop_
_cell_oxdiff_twin_id
_cell_oxdiff_twin_matrix_11
_cell_oxdiff_twin_matrix_12
_cell_oxdiff_twin_matrix_13
_cell_oxdiff_twin_matrix_21
_cell_oxdiff_twin_matrix_22
_cell_oxdiff_twin_matrix_23
_cell_oxdiff_twin_matrix_31
_cell_oxdiff_twin_matrix_32
_cell_oxdiff_twin_matrix_33
1 1.0000 0.0000 0.0000 0.0000 1.0000 0.0000 0.0000 0.0000 1.0000
2 1.0003 -0.0002 -0.0001 -0.0033 -0.9995 -0.0008 -0.5795 -0.0004 -0.9985

loop_
_diffrn_oxdiff_twin_id
_diffrn_oxdiff_twin_ratio
_diffrn_oxdiff_twin_reflns_isolated
_diffrn_oxdiff_twin_reflns_overlapped
1 0.5665 1362 22416
2 0.4335 1361 22416
